data_7206187
loop_
_publ_author_name
'Li, Baiyan'
'Zhou, Xiaojing'
'Zhou, Qi'
'Li, Guanghua'
'Hua, Jia'
'Bi, Ye'
'Li, Yijin'
'Shi, Zhan'
'Feng, Shouhua'

_publ_section_title
;
 Design and construction of coordination polymers based on
 2,2&#x2032;-dinitro-4,4&#x2032;-biphenyldicarboxylate and
 imidazole-based ligands: The effect of ligand length and metal ions
;
_journal_issue 14
_journal_name_full CrystEngComm
_journal_page_first 4592
_journal_paper_doi 10.1039/c1ce05061c
_journal_volume 13
_journal_year 2011
_chemical_formula_moiety 'C39 H28 Cd2 N8 O16'
_chemical_formula_sum 'C39 H28 Cd2 N8 O16'
_chemical_formula_weight 1089.49
_chemical_melting_point ?
_chemical_name_systematic
;
?
;
_space_group_IT_number 14
_symmetry_cell_setting monoclinic
_symmetry_space_group_name_Hall '-P 2ybc'
_symmetry_space_group_name_H-M 'P 1 21/c 1'
_atom_sites_solution_hydrogens geom
_atom_sites_solution_primary direct
_atom_sites_solution_secondary difmap
_audit_creation_method SHELXL-97
_cell_angle_alpha 90.00
_cell_angle_beta 103.53(3)
_cell_angle_gamma 90.00
_cell_formula_units_Z 4
_cell_length_a 26.082(5)
_cell_length_b 10.575(2)
_cell_length_c 14.788(3)
_cell_measurement_reflns_used 9011
_cell_measurement_temperature 293(2)
_cell_measurement_theta_max 27.44
_cell_measurement_theta_min 3.06
_cell_volume 3965.6(14)
_computing_cell_refinement Process-auto
_computing_data_collection Process-auto
_computing_data_reduction Process-auto
_computing_structure_refinement 'SHELXL-97 (Sheldrick, 1997)'
_computing_structure_solution 'SHELXS-97 (Sheldrick, 1990)'
_diffrn_ambient_temperature 293(2)
_diffrn_detector_area_resol_mean 10.0
_diffrn_measured_fraction_theta_full 0.994
_diffrn_measured_fraction_theta_max 0.994
_diffrn_measurement_device_type 'Rigaku RAXIS-RAPID'
_diffrn_measurement_method omega-scan
_diffrn_radiation_monochromator graphite
_diffrn_radiation_source 'fine-focus sealed tube'
_diffrn_radiation_type MoK\a
_diffrn_radiation_wavelength 0.71073
_diffrn_reflns_av_R_equivalents 0.0314
_diffrn_reflns_av_sigmaI/netI 0.0256
_diffrn_reflns_limit_h_max 33
_diffrn_reflns_limit_h_min -33
_diffrn_reflns_limit_k_max 13
_diffrn_reflns_limit_k_min -13
_diffrn_reflns_limit_l_max 17
_diffrn_reflns_limit_l_min -19
_diffrn_reflns_number 37974
_diffrn_reflns_theta_full 27.44
_diffrn_reflns_theta_max 27.44
_diffrn_reflns_theta_min 3.06
_diffrn_standards_decay_% 0
_diffrn_standards_interval_count 0
_diffrn_standards_interval_time 0
_diffrn_standards_number 0
_exptl_absorpt_coefficient_mu 1.160
_exptl_absorpt_correction_type none
_exptl_crystal_colour colourless
_exptl_crystal_density_diffrn 1.825
_exptl_crystal_density_meas ?
_exptl_crystal_density_method 'not measured'
_exptl_crystal_description block
_exptl_crystal_F_000 2168
_exptl_crystal_size_max 0.21
_exptl_crystal_size_mid 0.20
_exptl_crystal_size_min 0.19
_refine_diff_density_max 0.527
_refine_diff_density_min -0.433
_refine_diff_density_rms 0.073
_refine_ls_extinction_method none
_refine_ls_goodness_of_fit_ref 1.028
_refine_ls_hydrogen_treatment constr
_refine_ls_matrix_type full
_refine_ls_number_parameters 586
_refine_ls_number_reflns 9011
_refine_ls_number_restraints 0
_refine_ls_restrained_S_all 1.028
_refine_ls_R_factor_all 0.0293
_refine_ls_R_factor_gt 0.0234
_refine_ls_shift/su_max 0.005
_refine_ls_shift/su_mean 0.000
_refine_ls_structure_factor_coef Fsqd
_refine_ls_weighting_details 'calc w=1/[\s^2^(Fo^2^)+(0.0157P)^2^+4.8566P] where P=(Fo^2^+2Fc^2^)/3'
_refine_ls_weighting_scheme calc
_refine_ls_wR_factor_gt 0.0499
_refine_ls_wR_factor_ref 0.0519
_reflns_number_gt 7804
_reflns_number_total 9011
_reflns_threshold_expression >2sigma(I)
_cod_data_source_file c1ce05061c.txt
_cod_data_source_block compound-5
_cod_depositor_comments
;
The following automatic conversions were performed:

'_chemical_melting_point' value 'not measured' was changed to '?' -
the value is undefined or not given.

Automatic conversion script
Id: cif_fix_values 1715 2011-07-08 13:25:40Z adriana 

The following automatic conversions were performed:

'_exptl_crystal_density_meas' value 'not measured' was changed to '?'
- the value is perceived as not measured.

Automatic conversion script
Id: cif_fix_values 3008 2015-01-20 13:52:24Z robertas 
;
_cod_original_cell_volume 3965.4(14)
_cod_original_sg_symbol_H-M P2(1)/c
_cod_database_code 7206187

loop_
_symmetry_equiv_pos_as_xyz
'x, y, z'
'-x, y+1/2, -z+1/2'
'-x, -y, -z'
'x, -y-1/2, z-1/2'

loop_
_atom_site_label
_atom_site_type_symbol
_atom_site_fract_x
_atom_site_fract_y
_atom_site_fract_z
_atom_site_U_iso_or_equiv
_atom_site_adp_type
_atom_site_occupancy
_atom_site_symmetry_multiplicity
_atom_site_calc_flag
_atom_site_refinement_flags
_atom_site_disorder_assembly
_atom_site_disorder_group
Cd1 Cd 0.730628(5) 1.305278(13) 0.221567(9) 0.00872(4) Uani 1 1 d . . .
Cd2 Cd 0.769148(5) 1.197466(13) 0.478698(9) 0.00895(4) Uani 1 1 d . . .
O1 O 0.70061(5) 1.19237(14) 0.32989(10) 0.0146(3) Uani 1 1 d . . .
O2 O 0.68563(5) 1.08976(13) 0.45103(9) 0.0127(3) Uani 1 1 d . . .
O3 O 0.32971(5) 0.77059(14) -0.10199(9) 0.0147(3) Uani 1 1 d . . .
O4 O 0.27907(5) 0.85899(13) -0.01507(10) 0.0132(3) Uani 1 1 d . . .
O5 O 0.52945(7) 0.83650(18) 0.42820(12) 0.0344(4) Uani 1 1 d . . .
O6 O 0.45710(6) 0.89741(16) 0.33376(11) 0.0242(4) Uani 1 1 d . . .
O7 O 0.37299(6) 1.22189(15) 0.15741(13) 0.0273(4) Uani 1 1 d . . .
O8 O 0.44587(6) 1.18329(15) 0.25862(11) 0.0251(4) Uani 1 1 d . . .
O9 O 0.78622(5) 1.41234(13) 0.34583(9) 0.0124(3) Uani 1 1 d . . .
O10 O 0.83992(5) 1.28859(13) 0.44846(10) 0.0150(3) Uani 1 1 d . . .
O11 O 1.20022(5) 1.66639(13) 0.24888(10) 0.0140(3) Uani 1 1 d . . .
O12 O 1.19422(5) 1.80552(13) 0.35806(9) 0.0123(3) Uani 1 1 d . . .
O13 O 1.03505(6) 1.34648(18) 0.48562(11) 0.0289(4) Uani 1 1 d . . .
O14 O 1.04959(6) 1.33274(15) 0.34725(11) 0.0229(3) Uani 1 1 d . . .
O15 O 1.05280(7) 1.38254(19) 0.12050(15) 0.0422(5) Uani 1 1 d . . .
O16 O 0.97531(6) 1.46228(17) 0.11403(12) 0.0291(4) Uani 1 1 d . . .
N1 N 0.50537(7) 0.89753(18) 0.36076(13) 0.0191(4) Uani 1 1 d . . .
N2 N 0.41123(7) 1.15416(17) 0.19046(13) 0.0185(4) Uani 1 1 d . . .
N3 N 1.02234(7) 1.36261(17) 0.40132(13) 0.0161(4) Uani 1 1 d . . .
N4 N 1.02310(8) 1.45607(19) 0.14723(14) 0.0239(4) Uani 1 1 d . . .
N5 N 0.69410(7) 1.49564(16) 0.19468(12) 0.0149(4) Uani 1 1 d . . .
N6 N 0.68695(8) 1.70301(16) 0.19719(13) 0.0187(4) Uani 1 1 d . . .
N7 N 0.79957(7) 1.50160(16) -0.01806(12) 0.0146(3) Uani 1 1 d . . .
N8 N 0.80373(7) 1.70953(16) -0.01096(12) 0.0168(4) Uani 1 1 d . . .
C1 C 0.51469(8) 1.01351(19) 0.21837(14) 0.0134(4) Uani 1 1 d . . .
C2 C 0.53624(8) 0.97567(19) 0.30971(14) 0.0138(4) Uani 1 1 d . . .
C3 C 0.58656(8) 1.00922(19) 0.35743(14) 0.0128(4) Uani 1 1 d . . .
H3 H 0.6000 0.9801 0.4177 0.080 Uiso 1 1 calc . . .
C4 C 0.61706(7) 1.08706(18) 0.31458(14) 0.0117(4) Uani 1 1 d . . .
C5 C 0.59623(8) 1.1278(2) 0.22426(14) 0.0150(4) Uani 1 1 d . . .
H5 H 0.6159 1.1810 0.1953 0.080 Uiso 1 1 calc . . .
C6 C 0.54609(8) 1.0895(2) 0.17678(15) 0.0178(4) Uani 1 1 d . . .
H6 H 0.5333 1.1154 0.1156 0.080 Uiso 1 1 calc . . .
C7 C 0.67111(7) 1.12513(18) 0.36826(13) 0.0100(4) Uani 1 1 d . . .
C8 C 0.46338(8) 0.96829(19) 0.15863(14) 0.0124(4) Uani 1 1 d . . .
C9 C 0.41523(8) 1.03257(19) 0.14417(14) 0.0143(4) Uani 1 1 d . . .
C10 C 0.36979(8) 0.9881(2) 0.08503(14) 0.0146(4) Uani 1 1 d . . .
H10 H 0.3380 1.0303 0.0802 0.080 Uiso 1 1 calc . . .
C11 C 0.37185(8) 0.88008(19) 0.03283(13) 0.0117(4) Uani 1 1 d . . .
C12 C 0.42003(8) 0.81753(19) 0.04196(14) 0.0139(4) Uani 1 1 d . . .
H12 H 0.4221 0.7471 0.0054 0.080 Uiso 1 1 calc . . .
C13 C 0.46475(8) 0.85998(19) 0.10535(14) 0.0140(4) Uani 1 1 d . . .
H13 H 0.4962 0.8154 0.1124 0.080 Uiso 1 1 calc . . .
C14 C 0.32250(8) 0.83282(18) -0.03334(13) 0.0114(4) Uani 1 1 d . . .
C15 C 0.96719(8) 1.52113(19) 0.29953(14) 0.0141(4) Uani 1 1 d . . .
C16 C 0.97049(7) 1.42098(19) 0.36213(14) 0.0124(4) Uani 1 1 d . . .
C17 C 0.92811(8) 1.37381(18) 0.39252(14) 0.0126(4) Uani 1 1 d . . .
H17 H 0.9327 1.3095 0.4365 0.080 Uiso 1 1 calc . . .
C18 C 0.87846(7) 1.42471(18) 0.35579(14) 0.0117(4) Uani 1 1 d . . .
C19 C 0.87330(8) 1.5220(2) 0.29076(15) 0.0173(4) Uani 1 1 d . . .
H19 H 0.8400 1.5547 0.2647 0.080 Uiso 1 1 calc . . .
C20 C 0.91708(8) 1.5713(2) 0.26413(15) 0.0192(5) Uani 1 1 d . . .
H20 H 0.9128 1.6383 0.2223 0.080 Uiso 1 1 calc . . .
C21 C 0.83104(8) 1.37131(18) 0.38527(13) 0.0110(4) Uani 1 1 d . . .
C22 C 1.01681(8) 1.58205(19) 0.28582(14) 0.0139(4) Uani 1 1 d . . .
C23 C 1.04609(8) 1.54436(19) 0.22243(15) 0.0152(4) Uani 1 1 d . . .
C24 C 1.09701(8) 1.5857(2) 0.22727(14) 0.0153(4) Uani 1 1 d . . .
H24 H 1.1161 1.5547 0.1862 0.080 Uiso 1 1 calc . . .
C25 C 1.11927(8) 1.67461(18) 0.29481(14) 0.0120(4) Uani 1 1 d . . .
C26 C 1.08955(8) 1.72210(19) 0.35348(14) 0.0144(4) Uani 1 1 d . . .
H26 H 1.1031 1.7862 0.3953 0.080 Uiso 1 1 calc . . .
C27 C 1.03936(8) 1.6739(2) 0.34996(14) 0.0149(4) Uani 1 1 d . . .
H27 H 1.0205 1.7040 0.3917 0.080 Uiso 1 1 calc . . .
C28 C 1.17498(8) 1.71732(18) 0.30182(13) 0.0111(4) Uani 1 1 d . . .
C29 C 0.71374(9) 1.6015(2) 0.23704(15) 0.0179(4) Uani 1 1 d . . .
H29 H 0.7425 1.6049 0.2879 0.080 Uiso 1 1 calc . . .
C30 C 0.65237(9) 1.5325(2) 0.12385(15) 0.0182(4) Uani 1 1 d . . .
H30 H 0.6308 1.4782 0.0821 0.080 Uiso 1 1 calc . . .
C31 C 0.64762(9) 1.6602(2) 0.12444(16) 0.0221(5) Uani 1 1 d . . .
H31 H 0.6228 1.7091 0.0839 0.080 Uiso 1 1 calc . . .
C32 C 0.69930(10) 1.8358(2) 0.22365(17) 0.0249(5) Uani 1 1 d . . .
H32A H 0.7203 1.8391 0.2871 0.080 Uiso 1 1 calc . . .
H32B H 0.6668 1.8815 0.2212 0.080 Uiso 1 1 calc . . .
C33 C 0.72929(10) 1.8994(2) 0.15974(17) 0.0235(5) Uani 1 1 d . . .
H33A H 0.7323 1.9889 0.1743 0.080 Uiso 1 1 calc . . .
H33B H 0.7090 1.8910 0.0961 0.080 Uiso 1 1 calc . . .
C34 C 0.78450(10) 1.8461(2) 0.16637(16) 0.0238(5) Uani 1 1 d . . .
H34A H 0.7823 1.7548 0.1606 0.080 Uiso 1 1 calc . . .
H34B H 0.8066 1.8659 0.2271 0.080 Uiso 1 1 calc . . .
C35 C 0.81013(9) 1.8990(2) 0.09128(16) 0.0228(5) Uani 1 1 d . . .
H35A H 0.8049 1.9899 0.0876 0.080 Uiso 1 1 calc . . .
H35B H 0.8478 1.8835 0.1094 0.080 Uiso 1 1 calc . . .
C36 C 0.78838(10) 1.8419(2) -0.00461(17) 0.0226(5) Uani 1 1 d . . .
H36A H 0.7502 1.8476 -0.0195 0.080 Uiso 1 1 calc . . .
H36B H 0.8009 1.8911 -0.0505 0.080 Uiso 1 1 calc . . .
C37 C 0.77296(8) 1.60648(19) -0.01331(14) 0.0150(4) Uani 1 1 d . . .
H37 H 0.7375 1.6091 -0.0118 0.080 Uiso 1 1 calc . . .
C38 C 0.85023(8) 1.5390(2) -0.01796(16) 0.0196(5) Uani 1 1 d . . .
H38 H 0.8780 1.4849 -0.0202 0.080 Uiso 1 1 calc . . .
C39 C 0.85322(9) 1.6671(2) -0.01417(16) 0.0212(5) Uani 1 1 d . . .
H39 H 0.8828 1.7165 -0.0138 0.080 Uiso 1 1 calc . . .

loop_
_atom_site_aniso_label
_atom_site_aniso_U_11
_atom_site_aniso_U_22
_atom_site_aniso_U_33
_atom_site_aniso_U_23
_atom_site_aniso_U_13
_atom_site_aniso_U_12
Cd1 0.00654(7) 0.00952(7) 0.00969(7) -0.00039(5) 0.00106(5) 0.00017(5)
Cd2 0.00577(7) 0.01025(7) 0.01055(7) -0.00006(5) 0.00135(5) -0.00060(5)
O1 0.0105(7) 0.0210(7) 0.0123(7) 0.0014(6) 0.0027(6) -0.0044(6)
O2 0.0098(6) 0.0154(7) 0.0120(7) 0.0012(6) 0.0010(5) -0.0021(6)
O3 0.0125(7) 0.0205(7) 0.0104(7) -0.0010(6) 0.0013(6) -0.0046(6)
O4 0.0088(6) 0.0138(7) 0.0165(7) 0.0020(6) 0.0021(6) -0.0017(5)
O5 0.0242(9) 0.0466(11) 0.0281(9) 0.0209(9) -0.0026(8) -0.0130(8)
O6 0.0129(7) 0.0319(9) 0.0270(9) 0.0039(7) 0.0031(7) -0.0076(7)
O7 0.0186(8) 0.0209(8) 0.0408(10) -0.0092(7) 0.0040(8) 0.0037(7)
O8 0.0203(8) 0.0275(9) 0.0254(8) -0.0132(7) 0.0013(7) -0.0062(7)
O9 0.0089(6) 0.0135(7) 0.0145(7) -0.0030(6) 0.0023(6) -0.0011(5)
O10 0.0109(7) 0.0187(7) 0.0154(7) 0.0041(6) 0.0032(6) -0.0031(6)
O11 0.0105(7) 0.0143(7) 0.0179(7) -0.0004(6) 0.0048(6) -0.0015(6)
O12 0.0095(6) 0.0150(7) 0.0115(7) 0.0016(6) 0.0005(5) -0.0010(6)
O13 0.0201(8) 0.0446(11) 0.0217(9) 0.0129(8) 0.0046(7) 0.0107(8)
O14 0.0175(8) 0.0242(8) 0.0307(9) 0.0019(7) 0.0130(7) 0.0046(6)
O15 0.0287(10) 0.0459(12) 0.0600(13) -0.0369(10) 0.0265(10) -0.0185(9)
O16 0.0210(9) 0.0356(10) 0.0291(9) -0.0078(8) 0.0025(7) -0.0126(7)
N1 0.0161(9) 0.0232(10) 0.0175(9) 0.0013(8) 0.0029(8) -0.0073(8)
N2 0.0146(9) 0.0193(9) 0.0227(10) -0.0071(8) 0.0067(8) -0.0055(7)
N3 0.0109(8) 0.0162(9) 0.0219(9) 0.0033(7) 0.0051(7) 0.0002(7)
N4 0.0209(10) 0.0270(10) 0.0273(10) -0.0096(9) 0.0126(9) -0.0128(8)
N5 0.0149(8) 0.0145(8) 0.0152(8) 0.0001(7) 0.0035(7) 0.0032(7)
N6 0.0255(10) 0.0128(8) 0.0186(9) 0.0011(7) 0.0068(8) 0.0050(8)
N7 0.0121(8) 0.0150(8) 0.0162(8) 0.0002(7) 0.0026(7) -0.0021(7)
N8 0.0188(9) 0.0123(8) 0.0189(9) -0.0006(7) 0.0038(8) -0.0033(7)
C1 0.0080(9) 0.0172(10) 0.0150(10) -0.0014(8) 0.0026(8) -0.0007(8)
C2 0.0137(10) 0.0132(9) 0.0147(10) 0.0012(8) 0.0039(8) -0.0037(8)
C3 0.0117(9) 0.0139(9) 0.0124(9) -0.0015(8) 0.0020(8) -0.0021(8)
C4 0.0086(9) 0.0115(9) 0.0149(10) -0.0031(8) 0.0024(8) -0.0010(7)
C5 0.0110(9) 0.0187(10) 0.0153(10) 0.0023(8) 0.0030(8) -0.0029(8)
C6 0.0130(10) 0.0237(11) 0.0154(10) 0.0019(9) 0.0009(8) -0.0044(9)
C7 0.0081(9) 0.0090(9) 0.0129(9) -0.0026(7) 0.0026(8) 0.0000(7)
C8 0.0090(9) 0.0163(10) 0.0116(9) -0.0002(8) 0.0018(8) -0.0047(8)
C9 0.0134(10) 0.0143(10) 0.0155(10) -0.0035(8) 0.0038(8) -0.0022(8)
C10 0.0101(9) 0.0180(10) 0.0154(10) 0.0002(8) 0.0024(8) -0.0012(8)
C11 0.0095(9) 0.0141(9) 0.0110(9) 0.0027(8) 0.0015(8) -0.0028(8)
C12 0.0129(9) 0.0133(9) 0.0153(10) -0.0004(8) 0.0025(8) -0.0026(8)
C13 0.0104(9) 0.0144(10) 0.0172(10) 0.0008(8) 0.0028(8) -0.0004(8)
C14 0.0114(9) 0.0112(9) 0.0106(9) 0.0045(7) 0.0003(8) -0.0030(7)
C15 0.0107(9) 0.0183(10) 0.0144(10) -0.0017(8) 0.0048(8) -0.0034(8)
C16 0.0081(9) 0.0136(9) 0.0145(9) -0.0012(8) 0.0006(8) 0.0004(8)
C17 0.0127(9) 0.0126(9) 0.0123(9) -0.0009(8) 0.0025(8) -0.0013(8)
C18 0.0095(9) 0.0129(9) 0.0127(9) -0.0028(8) 0.0025(8) -0.0040(8)
C19 0.0092(9) 0.0209(11) 0.0213(11) 0.0050(9) 0.0026(8) 0.0008(8)
C20 0.0139(10) 0.0216(11) 0.0220(11) 0.0090(9) 0.0043(9) -0.0011(9)
C21 0.0111(9) 0.0121(9) 0.0100(9) -0.0055(7) 0.0028(8) -0.0037(7)
C22 0.0100(9) 0.0156(10) 0.0159(10) 0.0039(8) 0.0027(8) -0.0005(8)
C23 0.0136(10) 0.0146(10) 0.0178(10) -0.0017(8) 0.0046(8) -0.0044(8)
C24 0.0134(10) 0.0157(10) 0.0180(10) 0.0008(8) 0.0062(8) -0.0008(8)
C25 0.0093(9) 0.0122(9) 0.0140(9) 0.0061(8) 0.0015(8) -0.0001(7)
C26 0.0116(10) 0.0170(10) 0.0137(10) 0.0015(8) 0.0013(8) -0.0005(8)
C27 0.0108(9) 0.0189(10) 0.0150(10) 0.0023(8) 0.0031(8) 0.0008(8)
C28 0.0089(9) 0.0122(9) 0.0114(9) 0.0062(8) 0.0006(8) 0.0001(7)
C29 0.0228(11) 0.0139(10) 0.0167(10) 0.0012(8) 0.0041(9) 0.0015(9)
C30 0.0177(11) 0.0205(11) 0.0150(10) -0.0001(9) 0.0010(9) 0.0037(9)
C31 0.0240(12) 0.0218(11) 0.0202(11) 0.0021(9) 0.0047(10) 0.0079(9)
C32 0.0398(14) 0.0105(10) 0.0263(12) -0.0014(9) 0.0117(11) 0.0026(10)
C33 0.0286(12) 0.0145(10) 0.0278(12) 0.0020(9) 0.0075(10) 0.0028(9)
C34 0.0291(13) 0.0170(11) 0.0228(12) -0.0007(9) 0.0011(10) 0.0032(9)
C35 0.0231(11) 0.0158(10) 0.0278(12) -0.0039(9) 0.0022(10) -0.0035(9)
C36 0.0294(13) 0.0107(10) 0.0266(12) 0.0026(9) 0.0040(10) -0.0016(9)
C37 0.0139(10) 0.0135(10) 0.0172(10) 0.0004(8) 0.0027(8) -0.0021(8)
C38 0.0130(10) 0.0212(11) 0.0254(12) -0.0041(9) 0.0063(9) -0.0030(9)
C39 0.0172(11) 0.0207(11) 0.0266(12) -0.0020(9) 0.0071(10) -0.0062(9)

loop_
_atom_type_symbol
_atom_type_description
_atom_type_scat_dispersion_real
_atom_type_scat_dispersion_imag
_atom_type_scat_source
C C 0.0033 0.0016 'International Tables Vol C Tables 4.2.6.8 and 6.1.1.4'
H H 0.0000 0.0000 'International Tables Vol C Tables 4.2.6.8 and 6.1.1.4'
N N 0.0061 0.0033 'International Tables Vol C Tables 4.2.6.8 and 6.1.1.4'
O O 0.0106 0.0060 'International Tables Vol C Tables 4.2.6.8 and 6.1.1.4'
Cd Cd -0.8075 1.2024 'International Tables Vol C Tables 4.2.6.8 and 6.1.1.4'

loop_
_geom_angle_atom_site_label_1
_geom_angle_atom_site_label_2
_geom_angle_atom_site_label_3
_geom_angle
_geom_angle_site_symmetry_1
_geom_angle_site_symmetry_3
_geom_angle_publ_flag
N5 Cd1 O3 89.46(6) . 3_675 ?
N5 Cd1 O1 113.39(6) . . ?
O3 Cd1 O1 94.26(5) 3_675 . ?
N5 Cd1 O11 154.35(6) . 2_745 ?
O3 Cd1 O11 107.45(6) 3_675 2_745 ?
O1 Cd1 O11 85.10(5) . 2_745 ?
N5 Cd1 O9 82.16(6) . . ?
O3 Cd1 O9 171.40(5) 3_675 . ?
O1 Cd1 O9 87.33(5) . . ?
O11 Cd1 O9 81.09(5) 2_745 . ?
N5 Cd1 O12 105.31(6) . 2_745 ?
O3 Cd1 O12 96.45(5) 3_675 2_745 ?
O1 Cd1 O12 139.85(5) . 2_745 ?
O11 Cd1 O12 54.78(5) 2_745 2_745 ?
O9 Cd1 O12 87.68(5) . 2_745 ?
N5 Cd1 C28 130.37(6) . 2_745 ?
O3 Cd1 C28 105.54(6) 3_675 2_745 ?
O1 Cd1 C28 112.28(6) . 2_745 ?
O11 Cd1 C28 27.23(5) 2_745 2_745 ?
O9 Cd1 C28 81.56(6) . 2_745 ?
O12 Cd1 C28 27.70(5) 2_745 2_745 ?
O10 Cd2 N7 96.02(6) . 4_586 ?
O10 Cd2 O4 104.79(5) . 2_655 ?
N7 Cd2 O4 156.48(6) 4_586 2_655 ?
O10 Cd2 O12 93.13(5) . 3_786 ?
N7 Cd2 O12 84.83(6) 4_586 3_786 ?
O4 Cd2 O12 83.24(5) 2_655 3_786 ?
O10 Cd2 O2 159.05(5) . . ?
N7 Cd2 O2 82.03(6) 4_586 . ?
O4 Cd2 O2 82.31(5) 2_655 . ?
O12 Cd2 O2 107.39(5) 3_786 . ?
O10 Cd2 O1 106.88(5) . . ?
N7 Cd2 O1 100.11(6) 4_586 . ?
O4 Cd2 O1 84.39(5) 2_655 . ?
O12 Cd2 O1 158.61(5) 3_786 . ?
O2 Cd2 O1 53.52(5) . . ?
C7 O1 Cd1 161.45(13) . . ?
C7 O1 Cd2 90.11(11) . . ?
Cd1 O1 Cd2 108.44(5) . . ?
C7 O2 Cd2 94.57(12) . . ?
C14 O3 Cd1 128.15(13) . 3_675 ?
C14 O4 Cd2 117.72(12) . 2_645 ?
C21 O9 Cd1 122.30(12) . . ?
C21 O10 Cd2 115.69(12) . . ?
C28 O11 Cd1 96.34(12) . 2_755 ?
C28 O12 Cd2 131.06(12) . 3_786 ?
C28 O12 Cd1 85.68(11) . 2_755 ?
Cd2 O12 Cd1 107.66(6) 3_786 2_755 ?
O6 N1 O5 123.57(18) . . ?
O6 N1 C2 118.29(18) . . ?
O5 N1 C2 118.14(18) . . ?
O8 N2 O7 123.55(19) . . ?
O8 N2 C9 118.91(18) . . ?
O7 N2 C9 117.54(18) . . ?
O13 N3 O14 124.52(18) . . ?
O13 N3 C16 117.56(17) . . ?
O14 N3 C16 117.92(17) . . ?
O15 N4 O16 124.2(2) . . ?
O15 N4 C23 118.06(19) . . ?
O16 N4 C23 117.68(19) . . ?
C29 N5 C30 105.61(18) . . ?
C29 N5 Cd1 125.33(14) . . ?
C30 N5 Cd1 128.41(14) . . ?
C29 N6 C31 107.26(18) . . ?
C29 N6 C32 125.99(19) . . ?
C31 N6 C32 126.68(19) . . ?
C37 N7 C38 105.94(17) . . ?
C37 N7 Cd2 126.98(14) . 4_585 ?
C38 N7 Cd2 127.06(14) . 4_585 ?
C37 N8 C39 107.03(17) . . ?
C37 N8 C36 127.14(19) . . ?
C39 N8 C36 125.82(18) . . ?
C6 C1 C2 116.66(18) . . ?
C6 C1 C8 117.46(18) . . ?
C2 C1 C8 125.54(18) . . ?
C3 C2 C1 122.68(18) . . ?
C3 C2 N1 116.61(18) . . ?
C1 C2 N1 120.70(18) . . ?
C2 C3 C4 119.55(18) . . ?
C2 C3 H3 120.2 . . ?
C4 C3 H3 120.2 . . ?
C5 C4 C3 118.94(18) . . ?
C5 C4 C7 122.22(18) . . ?
C3 C4 C7 118.83(18) . . ?
C4 C5 C6 120.34(19) . . ?
C4 C5 H5 119.8 . . ?
C6 C5 H5 119.8 . . ?
C1 C6 C5 121.78(19) . . ?
C1 C6 H6 119.1 . . ?
C5 C6 H6 119.1 . . ?
O2 C7 O1 121.76(18) . . ?
O2 C7 C4 117.97(17) . . ?
O1 C7 C4 120.27(17) . . ?
C13 C8 C9 116.94(18) . . ?
C13 C8 C1 117.21(18) . . ?
C9 C8 C1 125.48(18) . . ?
C10 C9 C8 122.53(19) . . ?
C10 C9 N2 116.65(18) . . ?
C8 C9 N2 120.80(18) . . ?
C9 C10 C11 119.61(19) . . ?
C9 C10 H10 120.2 . . ?
C11 C10 H10 120.2 . . ?
C10 C11 C12 119.14(18) . . ?
C10 C11 C14 119.71(18) . . ?
C12 C11 C14 121.14(18) . . ?
C13 C12 C11 120.40(19) . . ?
C13 C12 H12 119.8 . . ?
C11 C12 H12 119.8 . . ?
C12 C13 C8 121.19(19) . . ?
C12 C13 H13 119.4 . . ?
C8 C13 H13 119.4 . . ?
O4 C14 O3 126.91(18) . . ?
O4 C14 C11 117.62(17) . . ?
O3 C14 C11 115.47(17) . . ?
C20 C15 C16 116.39(18) . . ?
C20 C15 C22 123.25(18) . . ?
C16 C15 C22 119.59(18) . . ?
C17 C16 C15 124.07(18) . . ?
C17 C16 N3 116.81(17) . . ?
C15 C16 N3 119.10(17) . . ?
C16 C17 C18 118.47(18) . . ?
C16 C17 H17 120.8 . . ?
C18 C17 H17 120.8 . . ?
C17 C18 C19 119.11(18) . . ?
C17 C18 C21 119.49(17) . . ?
C19 C18 C21 121.38(17) . . ?
C20 C19 C18 121.19(19) . . ?
C20 C19 H19 119.4 . . ?
C18 C19 H19 119.4 . . ?
C19 C20 C15 120.69(19) . . ?
C19 C20 H20 119.7 . . ?
C15 C20 H20 119.7 . . ?
O9 C21 O10 124.99(18) . . ?
O9 C21 C18 118.17(17) . . ?
O10 C21 C18 116.84(17) . . ?
C27 C22 C23 116.54(18) . . ?
C27 C22 C15 116.65(18) . . ?
C23 C22 C15 126.26(19) . . ?
C24 C23 C22 122.90(19) . . ?
C24 C23 N4 117.19(18) . . ?
C22 C23 N4 119.90(18) . . ?
C23 C24 C25 118.90(19) . . ?
C23 C24 H24 120.6 . . ?
C25 C24 H24 120.6 . . ?
C26 C25 C24 119.49(18) . . ?
C26 C25 C28 121.45(18) . . ?
C24 C25 C28 119.06(18) . . ?
C25 C26 C27 120.12(19) . . ?
C25 C26 H26 119.9 . . ?
C27 C26 H26 119.9 . . ?
C22 C27 C26 121.68(19) . . ?
C22 C27 H27 119.2 . . ?
C26 C27 H27 119.2 . . ?
O11 C28 O12 122.53(18) . . ?
O11 C28 C25 117.89(18) . . ?
O12 C28 C25 119.53(18) . . ?
O11 C28 Cd1 56.43(10) . 2_755 ?
O12 C28 Cd1 66.62(10) . 2_755 ?
C25 C28 Cd1 168.78(14) . 2_755 ?
N5 C29 N6 111.38(19) . . ?
N5 C29 H29 124.3 . . ?
N6 C29 H29 124.3 . . ?
C31 C30 N5 109.5(2) . . ?
C31 C30 H30 125.2 . . ?
N5 C30 H30 125.2 . . ?
C30 C31 N6 106.2(2) . . ?
C30 C31 H31 126.9 . . ?
N6 C31 H31 126.9 . . ?
N6 C32 C33 111.69(19) . . ?
N6 C32 H32A 109.3 . . ?
C33 C32 H32A 109.3 . . ?
N6 C32 H32B 109.3 . . ?
C33 C32 H32B 109.3 . . ?
H32A C32 H32B 107.9 . . ?
C32 C33 C34 114.3(2) . . ?
C32 C33 H33A 108.7 . . ?
C34 C33 H33A 108.7 . . ?
C32 C33 H33B 108.7 . . ?
C34 C33 H33B 108.7 . . ?
H33A C33 H33B 107.6 . . ?
C33 C34 C35 112.57(19) . . ?
C33 C34 H34A 109.1 . . ?
C35 C34 H34A 109.1 . . ?
C33 C34 H34B 109.1 . . ?
C35 C34 H34B 109.1 . . ?
H34A C34 H34B 107.8 . . ?
C36 C35 C34 113.57(19) . . ?
C36 C35 H35A 108.9 . . ?
C34 C35 H35A 108.9 . . ?
C36 C35 H35B 108.9 . . ?
C34 C35 H35B 108.9 . . ?
H35A C35 H35B 107.7 . . ?
N8 C36 C35 112.99(19) . . ?
N8 C36 H36A 109.0 . . ?
C35 C36 H36A 109.0 . . ?
N8 C36 H36B 109.0 . . ?
C35 C36 H36B 109.0 . . ?
H36A C36 H36B 107.8 . . ?
N7 C37 N8 111.30(18) . . ?
N7 C37 H37 124.3 . . ?
N8 C37 H37 124.3 . . ?
C39 C38 N7 109.4(2) . . ?
C39 C38 H38 125.3 . . ?
N7 C38 H38 125.3 . . ?
C38 C39 N8 106.31(19) . . ?
C38 C39 H39 126.8 . . ?
N8 C39 H39 126.8 . . ?

loop_
_geom_bond_atom_site_label_1
_geom_bond_atom_site_label_2
_geom_bond_distance
_geom_bond_site_symmetry_2
_geom_bond_publ_flag
Cd1 N5 2.2228(17) . ?
Cd1 O3 2.2237(15) 3_675 ?
Cd1 O1 2.2783(14) . ?
Cd1 O11 2.2875(14) 2_745 ?
Cd1 O9 2.3482(15) . ?
Cd1 O12 2.5118(15) 2_745 ?
Cd1 C28 2.729(2) 2_745 ?
Cd2 O10 2.2185(14) . ?
Cd2 N7 2.2462(17) 4_586 ?
Cd2 O4 2.2594(14) 2_655 ?
Cd2 O12 2.3794(15) 3_786 ?
Cd2 O2 2.4067(14) . ?
Cd2 O1 2.4899(16) . ?
O1 C7 1.275(2) . ?
O2 C7 1.251(2) . ?
O3 C14 1.260(2) . ?
O3 Cd1 2.2237(15) 3_675 ?
O4 C14 1.255(2) . ?
O4 Cd2 2.2594(14) 2_645 ?
O5 N1 1.230(2) . ?
O6 N1 1.229(2) . ?
O7 N2 1.232(2) . ?
O8 N2 1.225(2) . ?
O9 C21 1.255(2) . ?
O10 C21 1.261(2) . ?
O11 C28 1.256(2) . ?
O11 Cd1 2.2875(14) 2_755 ?
O12 C28 1.272(2) . ?
O12 Cd2 2.3794(15) 3_786 ?
O12 Cd1 2.5118(15) 2_755 ?
O13 N3 1.225(2) . ?
O14 N3 1.229(2) . ?
O15 N4 1.226(3) . ?
O16 N4 1.230(2) . ?
N1 C2 1.478(3) . ?
N2 C9 1.472(3) . ?
N3 C16 1.476(3) . ?
N4 C23 1.468(3) . ?
N5 C29 1.326(3) . ?
N5 C30 1.379(3) . ?
N6 C29 1.340(3) . ?
N6 C31 1.378(3) . ?
N6 C32 1.473(3) . ?
N7 C37 1.319(3) . ?
N7 C38 1.379(3) . ?
N7 Cd2 2.2462(17) 4_585 ?
N8 C37 1.349(3) . ?
N8 C39 1.378(3) . ?
N8 C36 1.465(3) . ?
C1 C6 1.389(3) . ?
C1 C2 1.395(3) . ?
C1 C8 1.499(3) . ?
C2 C3 1.383(3) . ?
C3 C4 1.395(3) . ?
C3 H3 0.9300 . ?
C4 C5 1.387(3) . ?
C4 C7 1.502(3) . ?
C5 C6 1.392(3) . ?
C5 H5 0.9300 . ?
C6 H6 0.9300 . ?
C8 C13 1.395(3) . ?
C8 C9 1.400(3) . ?
C9 C10 1.380(3) . ?
C10 C11 1.387(3) . ?
C10 H10 0.9300 . ?
C11 C12 1.398(3) . ?
C11 C14 1.508(3) . ?
C12 C13 1.389(3) . ?
C12 H12 0.9300 . ?
C13 H13 0.9300 . ?
C15 C20 1.394(3) . ?
C15 C16 1.396(3) . ?
C15 C22 1.501(3) . ?
C16 C17 1.380(3) . ?
C17 C18 1.390(3) . ?
C17 H17 0.9300 . ?
C18 C19 1.393(3) . ?
C18 C21 1.514(3) . ?
C19 C20 1.393(3) . ?
C19 H19 0.9300 . ?
C20 H20 0.9300 . ?
C22 C27 1.388(3) . ?
C22 C23 1.399(3) . ?
C23 C24 1.384(3) . ?
C24 C25 1.396(3) . ?
C24 H24 0.9300 . ?
C25 C26 1.386(3) . ?
C25 C28 1.502(3) . ?
C26 C27 1.395(3) . ?
C26 H26 0.9300 . ?
C27 H27 0.9300 . ?
C28 Cd1 2.729(2) 2_755 ?
C29 H29 0.9300 . ?
C30 C31 1.356(3) . ?
C30 H30 0.9300 . ?
C31 H31 0.9300 . ?
C32 C33 1.518(3) . ?
C32 H32A 0.9700 . ?
C32 H32B 0.9700 . ?
C33 C34 1.528(3) . ?
C33 H33A 0.9700 . ?
C33 H33B 0.9700 . ?
C34 C35 1.530(3) . ?
C34 H34A 0.9700 . ?
C34 H34B 0.9700 . ?
C35 C36 1.523(3) . ?
C35 H35A 0.9700 . ?
C35 H35B 0.9700 . ?
C36 H36A 0.9700 . ?
C36 H36B 0.9700 . ?
C37 H37 0.9300 . ?
C38 C39 1.357(3) . ?
C38 H38 0.9300 . ?
C39 H39 0.9300 . ?
